data_1564569
loop_
_publ_author_name
'Lan, Hai-Ming'
'Yang, Ru-Xia'
'Yang, Li-Zhen'
'Zhu, Peng-Yin'
'Wang, Lu-Lu'
'Yu, Yu-Ming'
'Wang, Duo-Zhi'

_publ_section_title
;
 Lanthanide complexes based on the linear bifunctional ligand: Synthesis,
 structure regulation and magnetic properties
;
_journal_name_full 'Inorganica Chimica Acta'
_journal_page_first 119593
_journal_paper_doi 10.1016/j.ica.2020.119593
_journal_volume 508
_journal_year 2020
_chemical_formula_sum 'C34 H37 Cl4 Ho N8 O10'
_chemical_formula_weight 1024.44
_space_group_crystal_system monoclinic
_space_group_IT_number 15
_space_group_name_Hall '-C 2yc'
_space_group_name_H-M_alt 'C 1 2/c 1'
_atom_sites_solution_hydrogens mixed
_audit_creation_method SHELXL-2018/3
_cell_angle_alpha 90
_cell_angle_beta 111.166(6)
_cell_angle_gamma 90
_cell_formula_units_Z 4
_cell_length_a 19.2412(10)
_cell_length_b 11.9416(5)
_cell_length_c 17.3960(9)
_cell_measurement_reflns_used 6679
_cell_measurement_temperature 100(2)
_cell_measurement_theta_max 29.3600
_cell_measurement_theta_min 2.6080
_cell_volume 3727.4(3)
_computing_cell_refinement 'CrysAlisPro 1.171.38.43f (Rigaku OD, 2015)'
_computing_data_collection 'CrysAlisPro 1.171.38.43f (Rigaku OD, 2015)'
_computing_data_reduction 'CrysAlisPro 1.171.38.43f (Rigaku OD, 2015)'
_computing_structure_refinement 'SHELXL-2018/3 (Sheldrick, 2018)'
_computing_structure_solution 'SHELXT 2018/2 (Sheldrick, 2018)'
_diffrn_ambient_temperature 100(2)
_diffrn_measured_fraction_theta_full 1.000
_diffrn_measured_fraction_theta_max 1.000
_diffrn_measurement_device_type 'SuperNova, Dual, Cu at zero, AtlasS2'
_diffrn_radiation_type MoK\a
_diffrn_radiation_wavelength 0.71073
_diffrn_reflns_av_R_equivalents 0.0267
_diffrn_reflns_av_unetI/netI 0.0349
_diffrn_reflns_Laue_measured_fraction_full 1.000
_diffrn_reflns_Laue_measured_fraction_max 1.000
_diffrn_reflns_limit_h_max 22
_diffrn_reflns_limit_h_min -21
_diffrn_reflns_limit_k_max 14
_diffrn_reflns_limit_k_min -14
_diffrn_reflns_limit_l_max 20
_diffrn_reflns_limit_l_min -18
_diffrn_reflns_number 8584
_diffrn_reflns_point_group_measured_fraction_full 1.000
_diffrn_reflns_point_group_measured_fraction_max 1.000
_diffrn_reflns_theta_full 25.000
_diffrn_reflns_theta_max 25.000
_diffrn_reflns_theta_min 2.049
_diffrn_source 'SuperNova (Mo) X-ray Source'
_exptl_absorpt_coefficient_mu 2.480
_exptl_absorpt_correction_T_max 1.00000
_exptl_absorpt_correction_T_min 0.84042
_exptl_absorpt_process_details
;
CrysAlisPro 1.171.38.43f (Rigaku Oxford Diffraction, 2015)
Empirical absorption correction using spherical harmonics,
 implemented in SCALE3 ABSPACK scaling algorithm.
;
_exptl_crystal_colour colourless
_exptl_crystal_density_diffrn 1.826
_exptl_crystal_description block
_exptl_crystal_F_000 2048
_exptl_crystal_size_max 0.120
_exptl_crystal_size_mid 0.110
_exptl_crystal_size_min 0.090
_refine_diff_density_max 2.166
_refine_diff_density_min -2.067
_refine_diff_density_rms 0.188
_refine_ls_extinction_method none
_refine_ls_goodness_of_fit_ref 1.098
_refine_ls_hydrogen_treatment constr
_refine_ls_matrix_type full
_refine_ls_number_parameters 258
_refine_ls_number_reflns 3291
_refine_ls_number_restraints 0
_refine_ls_restrained_S_all 1.098
_refine_ls_R_factor_all 0.0472
_refine_ls_R_factor_gt 0.0459
_refine_ls_shift/su_max 0.000
_refine_ls_shift/su_mean 0.000
_refine_ls_structure_factor_coef Fsqd
_refine_ls_weighting_details 'w=1/[\s^2^(Fo^2^)+(0.0578P)^2^+75.4031P] where P=(Fo^2^+2Fc^2^)/3'
_refine_ls_weighting_scheme calc
_refine_ls_wR_factor_gt 0.1206
_refine_ls_wR_factor_ref 0.1217
_reflns_Friedel_coverage 0.000
_reflns_Friedel_fraction_full .
_reflns_Friedel_fraction_max .
_reflns_number_gt 3192
_reflns_number_total 3291
_reflns_threshold_expression 'I > 2\s(I)'
_cod_data_source_file 1.cif
_cod_data_source_block LHM-1-0312
_cod_original_sg_symbol_H-M 'C 2/c'
_cod_database_code 1564569
_shelx_shelxl_version_number 2018/3
_shelx_space_group_comment
;
The symmetry employed for this shelxl refinement is uniquely defined
by the following loop, which should always be used as a source of
symmetry information in preference to the above space-group names.
They are only intended as comments.
;
_shelx_estimated_absorpt_t_min 0.755
_shelx_estimated_absorpt_t_max 0.808

loop_
_space_group_symop_operation_xyz
'x, y, z'
'-x, y, -z+1/2'
'x+1/2, y+1/2, z'
'-x+1/2, y+1/2, -z+1/2'
'-x, -y, -z'
'x, -y, z-1/2'
'-x+1/2, -y+1/2, -z'
'x+1/2, -y+1/2, z-1/2'

loop_
_atom_site_label
_atom_site_type_symbol
_atom_site_fract_x
_atom_site_fract_y
_atom_site_fract_z
_atom_site_U_iso_or_equiv
_atom_site_adp_type
_atom_site_occupancy
_atom_site_site_symmetry_order
_atom_site_calc_flag
_atom_site_refinement_flags_posn
_atom_site_refinement_flags_adp
_atom_site_refinement_flags_occupancy
_atom_site_disorder_assembly
_atom_site_disorder_group
Ho1 Ho 0.000000 0.55908(3) 0.750000 0.00887(15) Uani 1 2 d S T P . .
Cl1 Cl 0.15662(18) 0.6599(3) 1.03495(18) 0.0722(8) Uani 1 1 d . . . . .
O1 O 0.1081(2) 0.6768(4) 0.7733(3) 0.0201(10) Uani 1 1 d . . . . .
O2 O 0.1045(2) 0.5164(4) 0.7095(3) 0.0170(9) Uani 1 1 d . . . . .
Cl2 Cl 0.5700(2) 0.0954(3) 0.51663(18) 0.0782(9) Uani 1 1 d . . . . .
O3 O -0.0496(2) 0.4090(4) 0.6618(3) 0.0179(9) Uani 1 1 d . . . . .
H3A H -0.017415 0.388581 0.641638 0.021 Uiso 1 1 d R U . . .
H3B H -0.087315 0.432741 0.622038 0.021 Uiso 1 1 d R U . . .
N2 N 0.3573(3) 0.5257(4) 0.6574(3) 0.0119(10) Uani 1 1 d . . . . .
H2A H 0.353626 0.454452 0.643476 0.014 Uiso 1 1 calc R U . . .
N1 N 0.4031(3) 0.6999(4) 0.6822(3) 0.0124(10) Uani 1 1 d . . . . .
H1 H 0.432013 0.758498 0.686741 0.015 Uiso 1 1 calc R U . . .
O4 O 0.0266(3) 0.6465(4) 0.8810(3) 0.0237(11) Uani 1 1 d . . . . .
H4A H 0.000909 0.637370 0.907757 0.028 Uiso 1 1 d R U . . .
H4B H 0.070189 0.643860 0.907587 0.028 Uiso 1 1 d R U . . .
N3 N 0.6560(3) 0.4493(5) 0.5716(3) 0.0200(12) Uani 1 1 d . . . . .
N4 N 0.7251(3) 0.3416(6) 0.5265(3) 0.0264(14) Uani 1 1 d . . . . .
H4 H 0.741367 0.283349 0.506949 0.032 Uiso 0.5 1 calc R U P . .
C6 C 0.2418(3) 0.5562(5) 0.6926(4) 0.0107(12) Uani 1 1 d . . . . .
H6 H 0.221344 0.483239 0.679289 0.013 Uiso 1 1 calc R U . . .
C5 C 0.3080(3) 0.5859(5) 0.6828(3) 0.0110(12) Uani 1 1 d . . . . .
O5 O 0.3193(4) 0.3112(4) 0.5940(4) 0.0472(16) Uani 1 1 d . . . . .
H5A H 0.339777 0.264135 0.631803 0.071 Uiso 1 1 d R U . . .
H5B H 0.307839 0.279317 0.547404 0.071 Uiso 1 1 d R U . . .
C17 C 0.1366(3) 0.6086(5) 0.7351(4) 0.0128(12) Uani 1 1 d . . . . .
C2 C 0.2372(3) 0.7470(5) 0.7405(4) 0.0126(12) Uani 1 1 d . . . . .
H2 H 0.212353 0.801316 0.761200 0.015 Uiso 1 1 calc R U . . .
C11 C 0.5953(3) 0.4869(6) 0.5943(4) 0.0170(13) Uani 1 1 d . . . . .
C4 C 0.3375(3) 0.6952(5) 0.6989(3) 0.0117(12) Uani 1 1 d . . . . .
C1 C 0.2069(3) 0.6380(5) 0.7228(3) 0.0116(12) Uani 1 1 d . . . . .
C7 C 0.4127(3) 0.5974(5) 0.6580(4) 0.0123(12) Uani 1 1 d . . . . .
C12 C 0.5549(4) 0.4106(6) 0.6212(4) 0.0186(13) Uani 1 1 d . . . . .
H12 H 0.567920 0.333455 0.625688 0.022 Uiso 1 1 calc R U . . .
C3 C 0.3021(3) 0.7768(5) 0.7285(4) 0.0124(12) Uani 1 1 d . . . . .
H3 H 0.321764 0.850482 0.740184 0.015 Uiso 1 1 calc R U . . .
C8 C 0.4763(3) 0.5594(5) 0.6367(4) 0.0137(13) Uani 1 1 d . . . . .
C13 C 0.4954(3) 0.4470(5) 0.6414(4) 0.0171(13) Uani 1 1 d . . . . .
H13 H 0.467214 0.394146 0.658747 0.021 Uiso 1 1 calc R U . . .
C10 C 0.5782(3) 0.6001(6) 0.5904(4) 0.0188(14) Uani 1 1 d . . . . .
H10 H 0.606793 0.652438 0.573172 0.023 Uiso 1 1 calc R U . . .
C9 C 0.5192(3) 0.6366(6) 0.6119(4) 0.0173(13) Uani 1 1 d . . . . .
H9 H 0.507718 0.714170 0.609817 0.021 Uiso 1 1 calc R U . . .
C14 C 0.6636(4) 0.3458(6) 0.5432(4) 0.0197(14) Uani 1 1 d . . . . .
H14 H 0.629638 0.285528 0.536362 0.024 Uiso 1 1 calc R U . . .
C15 C 0.7173(4) 0.5124(7) 0.5728(4) 0.0250(15) Uani 1 1 d . . . . .
H15 H 0.727791 0.588147 0.589609 0.030 Uiso 1 1 calc R U . . .
C16 C 0.7592(4) 0.4431(7) 0.5448(4) 0.0300(18) Uani 1 1 d . . . . .
H16 H 0.804926 0.462508 0.538970 0.036 Uiso 1 1 calc R U . . .

loop_
_atom_site_aniso_label
_atom_site_aniso_U_11
_atom_site_aniso_U_22
_atom_site_aniso_U_33
_atom_site_aniso_U_23
_atom_site_aniso_U_13
_atom_site_aniso_U_12
Ho1 0.0068(2) 0.0095(2) 0.0119(2) 0.000 0.00530(15) 0.000
Cl1 0.081(2) 0.073(2) 0.0576(16) 0.0021(14) 0.0192(14) 0.0147(16)
O1 0.018(2) 0.018(2) 0.031(3) -0.009(2) 0.016(2) -0.0040(19)
O2 0.011(2) 0.011(2) 0.032(3) -0.0039(19) 0.0130(19) -0.0015(18)
Cl2 0.089(2) 0.105(2) 0.0512(16) 0.0173(16) 0.0383(15) 0.033(2)
O3 0.018(2) 0.018(2) 0.023(2) -0.0063(19) 0.0132(19) -0.0068(18)
N2 0.010(2) 0.013(2) 0.014(2) -0.002(2) 0.006(2) 0.002(2)
N1 0.011(2) 0.016(3) 0.014(2) -0.004(2) 0.008(2) -0.004(2)
O4 0.028(3) 0.025(3) 0.021(2) -0.006(2) 0.012(2) -0.011(2)
N3 0.011(3) 0.036(3) 0.014(3) -0.002(2) 0.007(2) 0.004(2)
N4 0.022(3) 0.046(4) 0.015(3) 0.005(3) 0.011(2) 0.020(3)
C6 0.011(3) 0.009(3) 0.012(3) 0.000(2) 0.004(2) -0.001(2)
C5 0.012(3) 0.014(3) 0.009(3) 0.000(2) 0.006(2) 0.002(2)
O5 0.074(5) 0.018(3) 0.041(3) 0.014(2) 0.012(3) 0.006(3)
C17 0.012(3) 0.012(3) 0.016(3) 0.001(2) 0.007(2) 0.000(2)
C2 0.012(3) 0.012(3) 0.016(3) -0.001(2) 0.008(2) 0.001(2)
C11 0.008(3) 0.030(4) 0.014(3) -0.005(3) 0.005(2) 0.004(3)
C4 0.009(3) 0.015(3) 0.011(3) 0.001(2) 0.004(2) -0.001(2)
C1 0.007(3) 0.017(3) 0.011(3) -0.001(2) 0.004(2) -0.004(2)
C7 0.010(3) 0.018(3) 0.009(3) -0.001(2) 0.004(2) -0.001(2)
C12 0.017(3) 0.018(3) 0.023(3) 0.000(3) 0.009(3) 0.006(3)
C3 0.014(3) 0.008(3) 0.016(3) -0.003(2) 0.007(2) -0.003(2)
C8 0.009(3) 0.022(3) 0.010(3) -0.006(2) 0.005(2) -0.002(2)
C13 0.011(3) 0.021(3) 0.020(3) -0.001(3) 0.007(3) -0.002(2)
C10 0.014(3) 0.025(4) 0.021(3) -0.001(3) 0.011(3) -0.002(3)
C9 0.014(3) 0.019(3) 0.019(3) -0.005(3) 0.006(3) 0.000(3)
C14 0.014(3) 0.033(4) 0.013(3) 0.002(3) 0.005(2) 0.011(3)
C15 0.011(3) 0.043(4) 0.021(3) 0.000(3) 0.007(3) 0.001(3)
C16 0.015(3) 0.057(5) 0.021(4) 0.005(3) 0.010(3) 0.008(3)

loop_
_atom_type_symbol
_atom_type_description
_atom_type_scat_dispersion_real
_atom_type_scat_dispersion_imag
_atom_type_scat_source
C C 0.0033 0.0016 'International Tables Vol C Tables 4.2.6.8 and 6.1.1.4'
H H 0.0000 0.0000 'International Tables Vol C Tables 4.2.6.8 and 6.1.1.4'
Cl Cl 0.1484 0.1585 'International Tables Vol C Tables 4.2.6.8 and 6.1.1.4'
Ho Ho -0.2175 4.6783 'International Tables Vol C Tables 4.2.6.8 and 6.1.1.4'
N N 0.0061 0.0033 'International Tables Vol C Tables 4.2.6.8 and 6.1.1.4'
O O 0.0106 0.0060 'International Tables Vol C Tables 4.2.6.8 and 6.1.1.4'

loop_
_geom_angle_atom_site_label_1
_geom_angle_atom_site_label_2
_geom_angle_atom_site_label_3
_geom_angle
_geom_angle_site_symmetry_1
_geom_angle_site_symmetry_3
O3 Ho1 O3 79.3(2) . 2_556
O3 Ho1 O4 149.47(16) . .
O3 Ho1 O4 79.16(16) 2_556 .
O3 Ho1 O4 79.16(16) . 2_556
O3 Ho1 O4 149.47(15) 2_556 2_556
O4 Ho1 O4 128.1(2) . 2_556
O3 Ho1 O2 81.01(15) . 2_556
O3 Ho1 O2 80.30(15) 2_556 2_556
O4 Ho1 O2 74.20(16) . 2_556
O4 Ho1 O2 117.18(16) 2_556 2_556
O3 Ho1 O2 80.30(15) . .
O3 Ho1 O2 81.01(15) 2_556 .
O4 Ho1 O2 117.18(16) . .
O4 Ho1 O2 74.20(16) 2_556 .
O2 Ho1 O2 155.6(2) 2_556 .
O3 Ho1 O1 102.35(16) . 2_556
O3 Ho1 O1 132.91(15) 2_556 2_556
O4 Ho1 O1 77.36(17) . 2_556
O4 Ho1 O1 73.17(15) 2_556 2_556
O2 Ho1 O1 54.23(14) 2_556 2_556
O2 Ho1 O1 146.07(15) . 2_556
O3 Ho1 O1 132.91(15) . .
O3 Ho1 O1 102.34(16) 2_556 .
O4 Ho1 O1 73.17(16) . .
O4 Ho1 O1 77.36(17) 2_556 .
O2 Ho1 O1 146.07(15) 2_556 .
O2 Ho1 O1 54.23(14) . .
O1 Ho1 O1 108.9(2) 2_556 .
O3 Ho1 C17 106.08(16) . .
O3 Ho1 C17 92.80(16) 2_556 .
O4 Ho1 C17 96.38(17) . .
O4 Ho1 C17 72.76(17) 2_556 .
O2 Ho1 C17 169.16(17) 2_556 .
O2 Ho1 C17 26.77(17) . .
O1 Ho1 C17 129.86(16) 2_556 .
O1 Ho1 C17 27.51(16) . .
O3 Ho1 C17 92.80(17) . 2_556
O3 Ho1 C17 106.08(16) 2_556 2_556
O4 Ho1 C17 72.76(17) . 2_556
O4 Ho1 C17 96.38(17) 2_556 2_556
O2 Ho1 C17 26.77(17) 2_556 2_556
O2 Ho1 C17 169.16(17) . 2_556
O1 Ho1 C17 27.51(16) 2_556 2_556
O1 Ho1 C17 129.86(16) . 2_556
C17 Ho1 C17 155.6(3) . 2_556
C17 O1 Ho1 92.6(3) . .
C17 O2 Ho1 93.8(4) . .
Ho1 O3 H3A 107.8 . .
Ho1 O3 H3B 107.8 . .
H3A O3 H3B 107.2 . .
C7 N2 C5 107.1(5) . .
C7 N2 H2A 126.4 . .
C5 N2 H2A 126.4 . .
C7 N1 C4 105.6(5) . .
C7 N1 H1 127.2 . .
C4 N1 H1 127.2 . .
Ho1 O4 H4A 122.1 . .
Ho1 O4 H4B 110.8 . .
H4A O4 H4B 113.4 . .
C14 N3 C15 107.2(6) . .
C14 N3 C11 126.2(6) . .
C15 N3 C11 126.7(6) . .
C14 N4 C16 108.1(6) . .
C14 N4 H4 126.0 . .
C16 N4 H4 126.0 . .
C5 C6 C1 117.2(5) . .
C5 C6 H6 121.4 . .
C1 C6 H6 121.4 . .
N2 C5 C6 132.1(6) . .
N2 C5 C4 105.7(5) . .
C6 C5 C4 122.2(5) . .
H5A O5 H5B 109.4 . .
O2 C17 O1 119.2(5) . .
O2 C17 C1 120.6(5) . .
O1 C17 C1 120.2(5) . .
O2 C17 Ho1 59.5(3) . .
O1 C17 Ho1 59.8(3) . .
C1 C17 Ho1 176.9(4) . .
C3 C2 C1 121.8(5) . .
C3 C2 H2 119.1 . .
C1 C2 H2 119.1 . .
C12 C11 C10 120.4(6) . .
C12 C11 N3 120.0(6) . .
C10 C11 N3 119.6(6) . .
C3 C4 N1 130.6(6) . .
C3 C4 C5 120.4(5) . .
N1 C4 C5 109.0(5) . .
C6 C1 C2 120.7(5) . .
C6 C1 C17 118.6(5) . .
C2 C1 C17 120.7(5) . .
N1 C7 N2 112.6(5) . .
N1 C7 C8 125.9(5) . .
N2 C7 C8 121.5(5) . .
C13 C12 C11 119.7(6) . .
C13 C12 H12 120.1 . .
C11 C12 H12 120.1 . .
C2 C3 C4 117.7(5) . .
C2 C3 H3 121.1 . .
C4 C3 H3 121.1 . .
C13 C8 C9 118.7(6) . .
C13 C8 C7 120.6(6) . .
C9 C8 C7 120.6(6) . .
C12 C13 C8 121.0(6) . .
C12 C13 H13 119.5 . .
C8 C13 H13 119.5 . .
C9 C10 C11 119.7(6) . .
C9 C10 H10 120.1 . .
C11 C10 H10 120.1 . .
C10 C9 C8 120.3(6) . .
C10 C9 H9 119.8 . .
C8 C9 H9 119.8 . .
N4 C14 N3 109.7(6) . .
N4 C14 H14 125.1 . .
N3 C14 H14 125.1 . .
C16 C15 N3 105.9(7) . .
C16 C15 H15 127.1 . .
N3 C15 H15 127.1 . .
N4 C16 C15 109.1(6) . .
N4 C16 H16 125.4 . .
C15 C16 H16 125.4 . .

loop_
_geom_bond_atom_site_label_1
_geom_bond_atom_site_label_2
_geom_bond_distance
_geom_bond_site_symmetry_2
Ho1 O3 2.328(4) .
Ho1 O3 2.328(4) 2_556
Ho1 O4 2.387(4) .
Ho1 O4 2.388(4) 2_556
Ho1 O2 2.413(4) 2_556
Ho1 O2 2.413(4) .
Ho1 O1 2.420(4) 2_556
Ho1 O1 2.420(4) .
Ho1 C17 2.796(6) .
Ho1 C17 2.796(6) 2_556
O1 C17 1.293(7) .
O2 C17 1.262(8) .
O3 H3A 0.8499 .
O3 H3B 0.8500 .
N2 C7 1.364(8) .
N2 C5 1.384(8) .
N2 H2A 0.8800 .
N1 C7 1.329(8) .
N1 C4 1.393(7) .
N1 H1 0.8800 .
O4 H4A 0.8002 .
O4 H4B 0.7989 .
N3 C14 1.359(9) .
N3 C15 1.394(9) .
N3 C11 1.433(8) .
N4 C14 1.319(9) .
N4 C16 1.359(11) .
N4 H4 0.8800 .
C6 C5 1.390(8) .
C6 C1 1.391(8) .
C6 H6 0.9500 .
C5 C4 1.411(9) .
O5 H5A 0.8470 .
O5 H5B 0.8487 .
C17 C1 1.486(8) .
C2 C3 1.385(8) .
C2 C1 1.415(9) .
C2 H2 0.9500 .
C11 C12 1.385(10) .
C11 C10 1.388(10) .
C4 C3 1.391(8) .
C7 C8 1.474(8) .
C12 C13 1.383(9) .
C12 H12 0.9500 .
C3 H3 0.9500 .
C8 C13 1.387(9) .
C8 C9 1.404(9) .
C13 H13 0.9500 .
C10 C9 1.387(9) .
C10 H10 0.9500 .
C9 H9 0.9500 .
C14 H14 0.9500 .
C15 C16 1.362(11) .
C15 H15 0.9500 .
C16 H16 0.9500 .

loop_
_geom_hbond_atom_site_label_D
_geom_hbond_atom_site_label_H
_geom_hbond_atom_site_label_A
_geom_hbond_distance_DH
_geom_hbond_distance_HA
_geom_hbond_distance_DA
_geom_hbond_angle_DHA
_geom_hbond_site_symmetry_A
_geom_hbond_publ_flag
O3 H3B Cl2 0.85 2.57 2.985(5) 110.9 7_556 yes
N2 H2A O5 0.88 1.92 2.780(8) 164.6 . yes
N1 H1 O3 0.88 1.91 2.725(7) 152.9 3 yes
O4 H4A Cl2 0.80 2.27 3.065(6) 175.1 4_556 yes
O4 H4B Cl1 0.80 2.25 2.936(6) 144.7 . yes
N4 H4 N4 0.88 1.80 2.682(12) 175.8 7_656 yes
O5 H5A O1 0.85 1.90 2.744(7) 171.6 4_546 yes

loop_
_geom_torsion_atom_site_label_1
_geom_torsion_atom_site_label_2
_geom_torsion_atom_site_label_3
_geom_torsion_atom_site_label_4
_geom_torsion
_geom_torsion_site_symmetry_1
_geom_torsion_site_symmetry_2
_geom_torsion_site_symmetry_3
_geom_torsion_site_symmetry_4
C7 N2 C5 C6 179.1(6) . . . .
C7 N2 C5 C4 -0.5(6) . . . .
C1 C6 C5 N2 177.6(6) . . . .
C1 C6 C5 C4 -2.9(9) . . . .
Ho1 O2 C17 O1 4.7(6) . . . .
Ho1 O2 C17 C1 -176.4(5) . . . .
Ho1 O1 C17 O2 -4.7(6) . . . .
Ho1 O1 C17 C1 176.4(5) . . . .
C14 N3 C11 C12 26.7(9) . . . .
C15 N3 C11 C12 -154.7(6) . . . .
C14 N3 C11 C10 -154.2(6) . . . .
C15 N3 C11 C10 24.3(9) . . . .
C7 N1 C4 C3 177.7(6) . . . .
C7 N1 C4 C5 -0.6(6) . . . .
N2 C5 C4 C3 -177.8(5) . . . .
C6 C5 C4 C3 2.5(9) . . . .
N2 C5 C4 N1 0.7(6) . . . .
C6 C5 C4 N1 -178.9(5) . . . .
C5 C6 C1 C2 1.5(9) . . . .
C5 C6 C1 C17 -179.2(5) . . . .
C3 C2 C1 C6 0.1(9) . . . .
C3 C2 C1 C17 -179.1(5) . . . .
O2 C17 C1 C6 -8.4(9) . . . .
O1 C17 C1 C6 170.5(6) . . . .
O2 C17 C1 C2 170.8(6) . . . .
O1 C17 C1 C2 -10.3(9) . . . .
C4 N1 C7 N2 0.3(7) . . . .
C4 N1 C7 C8 -177.5(6) . . . .
C5 N2 C7 N1 0.1(7) . . . .
C5 N2 C7 C8 178.0(5) . . . .
C10 C11 C12 C13 2.3(10) . . . .
N3 C11 C12 C13 -178.7(6) . . . .
C1 C2 C3 C4 -0.5(9) . . . .
N1 C4 C3 C2 -178.9(6) . . . .
C5 C4 C3 C2 -0.8(9) . . . .
N1 C7 C8 C13 156.4(6) . . . .
N2 C7 C8 C13 -21.1(9) . . . .
N1 C7 C8 C9 -23.0(9) . . . .
N2 C7 C8 C9 159.5(6) . . . .
C11 C12 C13 C8 -1.2(10) . . . .
C9 C8 C13 C12 -0.8(10) . . . .
C7 C8 C13 C12 179.8(6) . . . .
C12 C11 C10 C9 -1.4(10) . . . .
N3 C11 C10 C9 179.6(6) . . . .
C11 C10 C9 C8 -0.7(10) . . . .
C13 C8 C9 C10 1.8(9) . . . .
C7 C8 C9 C10 -178.9(6) . . . .
C16 N4 C14 N3 0.6(7) . . . .
C15 N3 C14 N4 -0.3(7) . . . .
C11 N3 C14 N4 178.4(6) . . . .
C14 N3 C15 C16 0.0(7) . . . .
C11 N3 C15 C16 -178.8(6) . . . .
C14 N4 C16 C15 -0.6(8) . . . .
N3 C15 C16 N4 0.4(8) . . . .
